data_2204406
loop_
_publ_author_name
'Hiroyuki Ishida'
'Takeo Fukunaga'

_publ_section_title
;
 3-Cyanopyridine--2-chloro-4-nitrobenzoic acid (1/1)
;
_journal_issue 10
_journal_name_full 'Acta Crystallographica Section E'
_journal_page_first o1664
_journal_page_last o1665
_journal_paper_doi 10.1107/S1600536804021087
_journal_volume 60
_journal_year 2004
_chemical_formula_iupac 'C6 H4 N2, C7 H4 Cl N O4'
_chemical_formula_moiety 'C6 H4 N2, C7 H4 Cl N O4'
_chemical_formula_sum 'C13 H8 Cl N3 O4'
_chemical_formula_weight 305.67
_space_group_IT_number 14
_symmetry_cell_setting monoclinic
_symmetry_space_group_name_Hall '-P 2yn'
_symmetry_space_group_name_H-M 'P 1 21/n 1'
_atom_sites_solution_hydrogens geom
_atom_sites_solution_primary direct
_atom_sites_solution_secondary difmap
_cell_angle_alpha 90
_cell_angle_beta 110.767(15)
_cell_angle_gamma 90
_cell_formula_units_Z 4
_cell_length_a 10.012(3)
_cell_length_b 10.318(3)
_cell_length_c 13.974(2)
_cell_measurement_reflns_used 25
_cell_measurement_temperature 300
_cell_measurement_theta_max 12.1
_cell_measurement_theta_min 11.5
_cell_volume 1349.8(6)
_computing_cell_refinement 'MSC/AFC Diffractometer Control Software'
_computing_data_collection
;
MSC/AFC Diffractometer Control Software
(Molecular Structure Corporation, 1990)
;
_computing_data_reduction 'TEXSAN for Windows (Molecular Structure Corporation, 1997-1999)'
_computing_molecular_graphics 'ORTEP-3 (Farrugia, 1997)'
_computing_publication_material 'PLATON (Spek, 2003)'
_computing_structure_refinement 'SHELXL97 (Sheldrick, 1997)'
_computing_structure_solution
;
SIR92 (Altomare et al., 1994)
;
_diffrn_ambient_temperature 300
_diffrn_measured_fraction_theta_full 1.00
_diffrn_measured_fraction_theta_max 1.00
_diffrn_measurement_device 'Rigaku AFC-5R'
_diffrn_measurement_method \w-2\q
_diffrn_radiation_monochromator graphite
_diffrn_radiation_source 'Rigaku rotating anode'
_diffrn_radiation_type 'Mo K\a'
_diffrn_radiation_wavelength 0.71073
_diffrn_reflns_av_R_equivalents 0.021
_diffrn_reflns_av_sigmaI/netI 0.0598
_diffrn_reflns_limit_h_max 13
_diffrn_reflns_limit_h_min -1
_diffrn_reflns_limit_k_max 13
_diffrn_reflns_limit_k_min 0
_diffrn_reflns_limit_l_max 17
_diffrn_reflns_limit_l_min -18
_diffrn_reflns_number 3633
_diffrn_reflns_reduction_process 'Lp corrections applied'
_diffrn_reflns_theta_full 27.5
_diffrn_reflns_theta_max 27.5
_diffrn_reflns_theta_min 2.18
_diffrn_standards_decay_% 4.8
_diffrn_standards_interval_count 97
_diffrn_standards_number 3
_exptl_absorpt_coefficient_mu 0.302
_exptl_absorpt_correction_T_max 0.915
_exptl_absorpt_correction_T_min 0.898
_exptl_absorpt_correction_type psi-scan
_exptl_absorpt_process_details '(North et al., 1968)'
_exptl_crystal_colour colorless
_exptl_crystal_density_diffrn 1.504
_exptl_crystal_density_meas ?
_exptl_crystal_description prism
_exptl_crystal_F_000 624.0
_exptl_crystal_size_max 0.40
_exptl_crystal_size_mid 0.30
_exptl_crystal_size_min 0.30
_refine_diff_density_max 0.23
_refine_diff_density_min -0.25
_refine_ls_extinction_method none
_refine_ls_goodness_of_fit_ref 1.01
_refine_ls_hydrogen_treatment mixed
_refine_ls_matrix_type full
_refine_ls_number_constraints 0
_refine_ls_number_parameters 194
_refine_ls_number_reflns 3103
_refine_ls_number_restraints 0
_refine_ls_restrained_S_all 1.01
_refine_ls_R_factor_all 0.122
_refine_ls_R_factor_gt 0.051
_refine_ls_shift/su_max 0.001
_refine_ls_shift/su_mean 0.001
_refine_ls_structure_factor_coef Fsqd
_refine_ls_weighting_details 'calc w = 1/[\s^2^(Fo^2^)+(0.04P)^2^+0.45P] where P = (Fo^2^+2Fc^2^)/3'
_refine_ls_weighting_scheme calc
_refine_ls_wR_factor_gt 0.099
_refine_ls_wR_factor_ref 0.119
_reflns_number_gt 1692
_reflns_number_total 3103
_reflns_threshold_expression I>2\s(I)
_cod_data_source_file wn6275.cif
_cod_data_source_block I
_cod_original_cell_volume 1349.7(6)
_cod_original_sg_symbol_H-M 'P 21/n'
_cod_database_code 2204406
_cod_database_fobs_code 2204406

loop_
_symmetry_equiv_pos_as_xyz
'   +x,   +y,   +z'
1/2-x,1/2+y,1/2-z
'   -x,   -y,   -z'
1/2+x,1/2-y,1/2+z

loop_
_atom_site_label
_atom_site_fract_x
_atom_site_fract_y
_atom_site_fract_z
_atom_site_U_iso_or_equiv
_atom_site_adp_type
_atom_site_calc_flag
_atom_site_refinement_flags
_atom_site_occupancy
_atom_site_type_symbol
Cl 0.24621(11) 0.60956(8) 0.08116(6) 0.0770(3) Uani d . 1 Cl
O1 0.4477(2) 0.29136(19) 0.24162(13) 0.0619(6) Uani d . 1 O
O2 0.5200(2) 0.4925(2) 0.23403(14) 0.0597(6) Uani d . 1 O
O3 0.1397(2) 0.4539(2) -0.29062(14) 0.0637(6) Uani d . 1 O
O4 0.2499(2) 0.2733(2) -0.28571(13) 0.0625(6) Uani d . 1 O
N1 0.2182(3) 0.3664(2) -0.24438(16) 0.0472(6) Uani d . 1 N
N2 0.6406(2) 0.4696(2) 0.43469(15) 0.0452(6) Uani d . 1 N
N3 0.5637(3) 0.1709(3) 0.6690(2) 0.0819(10) Uani d . 1 N
C1 0.3913(3) 0.3872(2) 0.07832(17) 0.0380(6) Uani d . 1 C
C2 0.2977(3) 0.4822(2) 0.02162(18) 0.0434(7) Uani d . 1 C
C3 0.2399(3) 0.4758(3) -0.08426(18) 0.0454(7) Uani d . 1 C
C4 0.2784(3) 0.3730(3) -0.13161(16) 0.0389(6) Uani d . 1 C
C5 0.3696(3) 0.2777(3) -0.07910(18) 0.0444(7) Uani d . 1 C
C6 0.4245(3) 0.2853(3) 0.02654(18) 0.0442(7) Uani d . 1 C
C7 0.4549(3) 0.3859(3) 0.19374(17) 0.0411(6) Uani d . 1 C
C8 0.6006(3) 0.3731(3) 0.48122(18) 0.0432(7) Uani d . 1 C
C9 0.6538(3) 0.3595(3) 0.58716(19) 0.0420(6) Uani d . 1 C
C10 0.7534(3) 0.4475(3) 0.64607(19) 0.0475(7) Uani d . 1 C
C11 0.7945(3) 0.5465(3) 0.59704(19) 0.0504(7) Uani d . 1 C
C12 0.7353(3) 0.5546(3) 0.4918(2) 0.0499(7) Uani d . 1 C
C13 0.6048(3) 0.2544(3) 0.6336(2) 0.0545(8) Uani d . 1 C
H1 0.564(4) 0.480(4) 0.307(3) 0.127(15) Uiso d . 1 H
H2 0.1770 0.5389 -0.1221 0.055 Uiso calc R 1 H
H3 0.3942 0.2097 -0.1134 0.053 Uiso calc R 1 H
H4 0.4853 0.2203 0.0636 0.053 Uiso calc R 1 H
H5 0.5351 0.3127 0.4419 0.052 Uiso calc R 1 H
H6 0.7913 0.4398 0.7170 0.057 Uiso calc R 1 H
H7 0.8615 0.6072 0.6342 0.060 Uiso calc R 1 H
H8 0.7629 0.6227 0.4593 0.060 Uiso calc R 1 H

loop_
_atom_site_aniso_label
_atom_site_aniso_U_11
_atom_site_aniso_U_22
_atom_site_aniso_U_33
_atom_site_aniso_U_12
_atom_site_aniso_U_13
_atom_site_aniso_U_23
Cl 0.1210(8) 0.0572(5) 0.0425(4) 0.0305(5) 0.0164(4) -0.0053(4)
O1 0.0881(16) 0.0538(13) 0.0338(10) -0.0154(12) 0.0093(10) 0.0049(9)
O2 0.0802(15) 0.0563(13) 0.0299(9) -0.0255(12) 0.0039(10) 0.0005(9)
O3 0.0755(15) 0.0686(14) 0.0329(10) 0.0061(13) 0.0018(10) 0.0079(10)
O4 0.0776(16) 0.0683(14) 0.0360(10) -0.0002(12) 0.0134(10) -0.0150(10)
N1 0.0515(16) 0.0566(15) 0.0287(10) -0.0131(13) 0.0082(10) -0.0025(11)
N2 0.0504(15) 0.0527(14) 0.0288(10) -0.0004(12) 0.0095(10) 0.0005(10)
N3 0.084(2) 0.090(2) 0.0625(18) -0.0195(18) 0.0151(16) 0.0241(16)
C1 0.0415(15) 0.0423(14) 0.0269(11) -0.0074(13) 0.0081(11) 0.0031(11)
C2 0.0588(18) 0.0379(14) 0.0318(12) -0.0008(14) 0.0140(12) -0.0024(11)
C3 0.0549(18) 0.0440(15) 0.0314(12) 0.0048(14) 0.0079(12) 0.0039(12)
C4 0.0411(15) 0.0470(16) 0.0244(11) -0.0105(13) 0.0066(11) -0.0008(11)
C5 0.0448(17) 0.0503(16) 0.0365(13) 0.0024(14) 0.0123(12) -0.0063(12)
C6 0.0407(16) 0.0522(17) 0.0343(13) 0.0056(14) 0.0066(12) 0.0043(12)
C7 0.0434(16) 0.0488(16) 0.0288(12) -0.0031(14) 0.0099(11) -0.0008(12)
C8 0.0443(17) 0.0468(16) 0.0341(12) 0.0037(13) 0.0083(12) -0.0009(12)
C9 0.0430(16) 0.0472(16) 0.0365(13) 0.0067(13) 0.0151(12) 0.0054(12)
C10 0.0535(19) 0.0556(18) 0.0285(12) 0.0066(15) 0.0086(13) 0.0003(12)
C11 0.0542(18) 0.0552(17) 0.0354(14) -0.0070(15) 0.0080(13) -0.0051(13)
C12 0.060(2) 0.0495(17) 0.0396(14) -0.0048(15) 0.0166(14) 0.0028(13)
C13 0.057(2) 0.060(2) 0.0409(15) 0.0006(16) 0.0108(14) 0.0069(14)

loop_
_atom_type_symbol
_atom_type_description
_atom_type_scat_dispersion_real
_atom_type_scat_dispersion_imag
_atom_type_scat_source
C C 0.0033 0.0016 'International Tables Vol C Tables 4.2.6.8 and 6.1.1.4'
H H 0.0000 0.0000 'International Tables Vol C Tables 4.2.6.8 and 6.1.1.4'
N N 0.0061 0.0033 'International Tables Vol C Tables 4.2.6.8 and 6.1.1.4'
O O 0.0106 0.0060 'International Tables Vol C Tables 4.2.6.8 and 6.1.1.4'
Cl Cl 0.1484 0.1585 'International Tables Vol C Tables 4.2.6.8 and 6.1.1.4'

loop_
_geom_angle_atom_site_label_1
_geom_angle_atom_site_label_2
_geom_angle_atom_site_label_3
_geom_angle
_geom_angle_publ_flag
C7 O2 H1 108(3) ?
O4 N1 O3 124.0(2) ?
O4 N1 C4 117.8(2) ?
O3 N1 C4 118.3(2) ?
C8 N2 C12 118.4(2) yes
C6 C1 C2 118.4(2) ?
C6 C1 C7 117.7(2) ?
C2 C1 C7 123.8(2) ?
C3 C2 C1 121.0(2) ?
C3 C2 Cl 117.9(2) ?
C1 C2 Cl 121.10(19) ?
C4 C3 C2 117.9(2) ?
C4 C3 H2 121.0 ?
C2 C3 H2 121.0 ?
C5 C4 C3 123.0(2) ?
C5 C4 N1 118.9(2) ?
C3 C4 N1 118.1(2) ?
C4 C5 C6 118.0(2) ?
C4 C5 H3 121.0 ?
C6 C5 H3 121.0 ?
C1 C6 C5 121.6(3) ?
C1 C6 H4 119.2 ?
C5 C6 H4 119.2 ?
O1 C7 O2 124.5(2) yes
O1 C7 C1 121.1(2) ?
O2 C7 C1 114.3(2) ?
N2 C8 C9 121.9(3) ?
N2 C8 H5 119.0 ?
C9 C8 H5 119.0 ?
C10 C9 C8 119.4(3) ?
C10 C9 C13 121.1(2) ?
C8 C9 C13 119.6(3) ?
C11 C10 C9 118.2(2) ?
C11 C10 H6 120.9 ?
C9 C10 H6 120.9 ?
C10 C11 C12 119.1(3) ?
C10 C11 H7 120.5 ?
C12 C11 H7 120.5 ?
N2 C12 C11 123.0(3) ?
N2 C12 H8 118.5 ?
C11 C12 H8 118.5 ?
N3 C13 C9 178.8(3) ?

loop_
_geom_bond_atom_site_label_1
_geom_bond_atom_site_label_2
_geom_bond_distance
_geom_bond_publ_flag
Cl C2 1.729(3) yes
O1 C7 1.200(3) yes
O2 C7 1.300(3) yes
O2 H1 0.96(4) ?
O3 N1 1.221(3) yes
O4 N1 1.220(3) yes
N1 C4 1.476(3) yes
C1 C6 1.381(4) ?
C1 C2 1.394(3) ?
C1 C7 1.509(3) yes
C2 C3 1.386(3) ?
C3 C4 1.375(4) ?
C4 C5 1.366(4) ?
C5 C6 1.383(3) ?
N2 C8 1.326(3) yes
N2 C12 1.330(3) yes
N3 C13 1.140(4) yes
C8 C9 1.391(3) ?
C9 C10 1.383(4) ?
C9 C13 1.437(4) yes
C10 C11 1.372(4) ?
C11 C12 1.379(3) ?
C3 H2 0.93 ?
C5 H3 0.93 ?
C6 H4 0.93 ?
C8 H5 0.93 ?
C10 H6 0.93 ?
C11 H7 0.93 ?
C12 H8 0.93 ?

loop_
_geom_contact_atom_site_label_1
_geom_contact_atom_site_label_2
_geom_contact_distance
_geom_contact_site_symmetry_2
_geom_contact_publ_flag
O1 N1 3.106(4) 4 no
O2 N2 2.641(3) . no
O2 N1 2.957(4) 3_665 no
O2 C4 3.178(4) 3_665 no
O2 O4 3.239(3) 3_665 no

loop_
_geom_hbond_atom_site_label_D
_geom_hbond_atom_site_label_H
_geom_hbond_atom_site_label_A
_geom_hbond_distance_DH
_geom_hbond_distance_HA
_geom_hbond_distance_DA
_geom_hbond_angle_DHA
_geom_hbond_publ_flag
O2 H1 N2 0.97(4) 1.68(4) 2.641(3) 176(4) no

loop_
_geom_torsion_atom_site_label_1
_geom_torsion_atom_site_label_2
_geom_torsion_atom_site_label_3
_geom_torsion_atom_site_label_4
_geom_torsion
C6 C1 C2 C3 -0.5(4)
C7 C1 C2 C3 -178.1(3)
C6 C1 C2 Cl 177.7(2)
C7 C1 C2 Cl 0.1(4)
C1 C2 C3 C4 -0.3(4)
Cl C2 C3 C4 -178.6(2)
C2 C3 C4 C5 0.4(4)
C2 C3 C4 N1 -179.4(2)
O4 N1 C4 C5 2.1(4)
O3 N1 C4 C5 -178.1(3)
O4 N1 C4 C3 -178.2(2)
O3 N1 C4 C3 1.7(4)
C3 C4 C5 C6 0.4(4)
N1 C4 C5 C6 -179.8(2)
C2 C1 C6 C5 1.4(4)
C7 C1 C6 C5 179.1(3)
C4 C5 C6 C1 -1.4(4)
C6 C1 C7 O1 -49.3(4)
C2 C1 C7 O1 128.3(3)
C6 C1 C7 O2 128.5(3)
C2 C1 C7 O2 -53.9(4)
C12 N2 C8 C9 0.6(4)
N2 C8 C9 C10 -1.2(4)
N2 C8 C9 C13 178.9(3)
C8 C9 C10 C11 0.8(4)
C13 C9 C10 C11 -179.3(3)
C9 C10 C11 C12 0.2(4)
C8 N2 C12 C11 0.5(4)
C10 C11 C12 N2 -0.9(5)

loop_
_cod_related_entry_id
_cod_related_entry_database
_cod_related_entry_code
1 ChemSpider 21130383
